data_1564957
loop_
_publ_author_name
'Rot\"armel, Thomas'
'Becker, Jonathan'
'Schindler, Siegfried'

_publ_section_title
;
 Syntheses and investigation of metal complexes with macrocyclic
 polythioether ligands.
;
_journal_issue 0
_journal_name_full 'Faraday discussions'
_journal_page_first 70
_journal_page_last 85
_journal_paper_doi 10.1039/d1fd00062d
_journal_volume 234
_journal_year 2022
_chemical_formula_sum 'C11 H22 Cl2 Cu F6 P S4'
_chemical_formula_weight 561.93
_chemical_name_common '[CuI(14-S~4~)]PF6'
_space_group_crystal_system monoclinic
_space_group_IT_number 15
_space_group_name_Hall '-C 2yc'
_space_group_name_H-M_alt 'C 1 2/c 1'
_atom_sites_solution_hydrogens geom
_atom_sites_solution_primary dual
_atom_sites_solution_secondary difmap
_audit_creation_method SHELXL-2018/3
_audit_update_record
;
2021-09-03 deposited with the CCDC.	2021-10-14 downloaded from the CCDC.
;
_cell_angle_alpha 90
_cell_angle_beta 126.366(3)
_cell_angle_gamma 90
_cell_formula_units_Z 8
_cell_length_a 24.959(3)
_cell_length_b 9.5840(12)
_cell_length_c 20.849(4)
_cell_measurement_reflns_used 9991
_cell_measurement_temperature 100(2)
_cell_measurement_theta_max 27.51
_cell_measurement_theta_min 2.35
_cell_volume 4015.9(11)
_computing_cell_refinement 'SAINT 8.40A (Bruker-AXS, 2017)'
_computing_data_collection 'APEX3 v2019.1-0 (Bruker-AXS, 2017)'
_computing_data_reduction 'SAINT 8.40A (Bruker-AXS, 2017)'
_computing_molecular_graphics 'Bruker SHELXTL'
_computing_publication_material 'Bruker SHELXTL'
_computing_structure_refinement 'SHELXL-2018/3 (Sheldrick, 2018)'
_computing_structure_solution 'SHELXT-2015 (Sheldrick, 2015)'
_diffrn_ambient_temperature 100(2)
_diffrn_detector_area_resol_mean 10.4167
_diffrn_measured_fraction_theta_full 1.000
_diffrn_measured_fraction_theta_max 1.000
_diffrn_measurement_device_type 'Bruker PHOTON100'
_diffrn_measurement_method '\f and \w scans'
_diffrn_radiation_type MoK\a
_diffrn_radiation_wavelength 0.71073
_diffrn_reflns_av_R_equivalents 0.0823
_diffrn_reflns_av_unetI/netI 0.0460
_diffrn_reflns_Laue_measured_fraction_full 1.000
_diffrn_reflns_Laue_measured_fraction_max 1.000
_diffrn_reflns_limit_h_max 31
_diffrn_reflns_limit_h_min -31
_diffrn_reflns_limit_k_max 12
_diffrn_reflns_limit_k_min -12
_diffrn_reflns_limit_l_max 26
_diffrn_reflns_limit_l_min -26
_diffrn_reflns_number 41006
_diffrn_reflns_point_group_measured_fraction_full 1.000
_diffrn_reflns_point_group_measured_fraction_max 1.000
_diffrn_reflns_theta_full 25.242
_diffrn_reflns_theta_max 27.093
_diffrn_reflns_theta_min 2.027
_diffrn_source 'I\mS micro-focus sealed tube, multilayer optics'
_exptl_absorpt_coefficient_mu 1.897
_exptl_absorpt_correction_T_max 0.7456
_exptl_absorpt_correction_T_min 0.5736
_exptl_absorpt_correction_type multi-scan
_exptl_absorpt_process_details 'SADABS 2016/2(Sheldrick, 2016)'
_exptl_crystal_colour colourless
_exptl_crystal_density_diffrn 1.859
_exptl_crystal_density_method 'not measured'
_exptl_crystal_description needle
_exptl_crystal_F_000 2272
_exptl_crystal_size_max 0.231
_exptl_crystal_size_mid 0.062
_exptl_crystal_size_min 0.056
_refine_diff_density_max 2.088
_refine_diff_density_min -0.985
_refine_diff_density_rms 0.193
_refine_ls_extinction_method none
_refine_ls_goodness_of_fit_ref 1.048
_refine_ls_hydrogen_treatment constr
_refine_ls_matrix_type full
_refine_ls_number_parameters 403
_refine_ls_number_reflns 4443
_refine_ls_number_restraints 1804
_refine_ls_restrained_S_all 1.077
_refine_ls_R_factor_all 0.0927
_refine_ls_R_factor_gt 0.0794
_refine_ls_shift/su_max 0.000
_refine_ls_shift/su_mean 0.000
_refine_ls_structure_factor_coef Fsqd
_refine_ls_weighting_details 'w=1/[\s^2^(Fo^2^)+(0.0907P)^2^+135.6227P] where P=(Fo^2^+2Fc^2^)/3'
_refine_ls_weighting_scheme calc
_refine_ls_wR_factor_gt 0.2029
_refine_ls_wR_factor_ref 0.2129
_reflns_Friedel_coverage 0.000
_reflns_number_gt 3848
_reflns_number_total 4443
_reflns_threshold_expression 'I > 2\s(I)'
_cod_data_source_file d1fd00062d2.cif
_cod_data_source_block D20408
_cod_depositor_comments 'Adding full bibliography for 1564950--1564960.cif.'
_cod_original_cell_volume 4016.0(10)
_cod_original_sg_symbol_H-M 'C 2/c'
_cod_database_code 1564957
_shelx_shelxl_version_number 2018/3
_shelx_space_group_comment
; 
The symmetry employed for this shelxl refinement is uniquely defined 
by the following loop, which should always be used as a source of 
symmetry information in preference to the above space-group names. 
They are only intended as comments. 
;
_shelx_estimated_absorpt_t_min 0.668
_shelx_estimated_absorpt_t_max 0.901

loop_
_space_group_symop_operation_xyz
'x, y, z'
'-x, y, -z+1/2'
'x+1/2, y+1/2, z'
'-x+1/2, y+1/2, -z+1/2'
'-x, -y, -z'
'x, -y, z-1/2'
'-x+1/2, -y+1/2, -z'
'x+1/2, -y+1/2, z-1/2'

loop_
_atom_site_label
_atom_site_type_symbol
_atom_site_fract_x
_atom_site_fract_y
_atom_site_fract_z
_atom_site_U_iso_or_equiv
_atom_site_adp_type
_atom_site_occupancy
_atom_site_site_symmetry_order
_atom_site_calc_flag
_atom_site_refinement_flags_posn
_atom_site_refinement_flags_adp
_atom_site_refinement_flags_occupancy
_atom_site_disorder_assembly
_atom_site_disorder_group
Cu1 Cu 0.500000 0.25865(16) 0.750000 0.0184(4) Uani 1 2 d DS T P . .
S1 S 0.5637(7) 0.1500(14) 0.7211(7) 0.0226(6) Uani 0.5 1 d D U P A -1
S2 S 0.4351(5) 0.3712(11) 0.6314(7) 0.0226(6) Uani 0.5 1 d D U P A -1
S3 S 0.4318(7) 0.1551(13) 0.7741(7) 0.0226(6) Uani 0.5 1 d D U P A -1
S4 S 0.5589(6) 0.3779(12) 0.8678(7) 0.0226(6) Uani 0.5 1 d D U P A -1
C1 C 0.5413(10) 0.264(3) 0.6358(11) 0.024(4) Uani 0.5 1 d D U P A -1
H1A H 0.561983 0.357322 0.655577 0.029 Uiso 0.5 1 calc R U P A -1
H1AB H 0.557536 0.222576 0.606814 0.029 Uiso 0.5 1 calc R U P A -1
C2 C 0.4650(9) 0.278(3) 0.5800(10) 0.024(4) Uani 0.5 1 d D U P A -1
H2A H 0.444602 0.184173 0.563496 0.029 Uiso 0.5 1 calc R U P A -1
H2AB H 0.451517 0.330217 0.531496 0.029 Uiso 0.5 1 calc R U P A -1
C3 C 0.3538(9) 0.318(3) 0.5834(12) 0.022(4) Uani 0.5 1 d D U P A -1
H3A H 0.327135 0.403519 0.571825 0.026 Uiso 0.5 1 calc R U P A -1
H3AB H 0.339239 0.279500 0.531309 0.026 Uiso 0.5 1 calc R U P A -1
C4 C 0.3330(11) 0.214(2) 0.6196(11) 0.017(4) Uani 0.5 1 d D U P A -1
H4A H 0.350960 0.121098 0.620371 0.020 Uiso 0.5 1 calc R U P A -1
H4AB H 0.283867 0.206520 0.584309 0.020 Uiso 0.5 1 calc R U P A -1
C5 C 0.3554(8) 0.247(3) 0.7046(10) 0.018(4) Uani 0.5 1 d D U P A -1
H5A H 0.320847 0.217074 0.710951 0.021 Uiso 0.5 1 calc R U P A -1
H5AB H 0.362404 0.348610 0.714538 0.021 Uiso 0.5 1 calc R U P A -1
C6 C 0.4643(9) 0.239(2) 0.8707(10) 0.017(4) Uani 0.5 1 d D U P A -1
H6A H 0.444818 0.333619 0.861413 0.021 Uiso 0.5 1 calc R U P A -1
H6AB H 0.451440 0.183676 0.899632 0.021 Uiso 0.5 1 calc R U P A -1
C7 C 0.5408(9) 0.250(2) 0.9215(10) 0.027(5) Uani 0.5 1 d D U P A -1
H7A H 0.560704 0.158251 0.926006 0.033 Uiso 0.5 1 calc R U P A -1
H7AB H 0.559069 0.284663 0.975616 0.033 Uiso 0.5 1 calc R U P A -1
C8 C 0.6454(9) 0.338(3) 0.9128(14) 0.031(5) Uani 0.5 1 d D U P A -1
H8A H 0.665267 0.418489 0.903851 0.037 Uiso 0.5 1 calc R U P A -1
H8AB H 0.669105 0.328736 0.970986 0.037 Uiso 0.5 1 calc R U P A -1
C9 C 0.6574(12) 0.206(3) 0.8818(12) 0.029(6) Uani 0.5 1 d D U P A -1
H9A H 0.627442 0.131809 0.876157 0.035 Uiso 0.5 1 calc R U P A -1
H9AB H 0.703768 0.174863 0.921518 0.035 Uiso 0.5 1 calc R U P A -1
C10 C 0.6457(9) 0.227(3) 0.8013(12) 0.030(5) Uani 0.5 1 d D U P A -1
H10A H 0.681680 0.181449 0.802083 0.036 Uiso 0.5 1 calc R U P A -1
H10B H 0.646090 0.328100 0.791122 0.036 Uiso 0.5 1 calc R U P A -1
Cu2 Cu 0.500000 0.74107(16) 0.750000 0.0171(3) Uani 1 2 d DS T P . .
S11 S 0.4139(4) 0.8552(9) 0.6427(6) 0.0165(5) Uani 0.465(3) 1 d D U P B -1
S12 S 0.4358(6) 0.6278(14) 0.7781(7) 0.0165(5) Uani 0.465(3) 1 d D U P B -1
S13 S 0.5789(4) 0.8610(10) 0.8586(6) 0.0165(5) Uani 0.465(3) 1 d D U P B -1
S14 S 0.5684(6) 0.6335(13) 0.7281(7) 0.0165(5) Uani 0.465(3) 1 d D U P B -1
C11 C 0.3463(8) 0.758(2) 0.6352(11) 0.019(3) Uani 0.465(3) 1 d D U P B -1
H11A H 0.303893 0.809891 0.600236 0.023 Uiso 0.465(3) 1 calc R U P B -1
H11B H 0.340923 0.665644 0.611061 0.023 Uiso 0.465(3) 1 calc R U P B -1
C12 C 0.3619(9) 0.740(2) 0.7178(12) 0.019(3) Uani 0.465(3) 1 d D U P B -1
H12A H 0.323592 0.696237 0.712642 0.023 Uiso 0.465(3) 1 calc R U P B -1
H12B H 0.370503 0.831726 0.743820 0.023 Uiso 0.465(3) 1 calc R U P B -1
C13 C 0.4656(11) 0.662(3) 0.8753(11) 0.021(4) Uani 0.465(3) 1 d D U P B -1
H13A H 0.426814 0.666815 0.876861 0.026 Uiso 0.465(3) 1 calc R U P B -1
H13B H 0.492546 0.580897 0.907816 0.026 Uiso 0.465(3) 1 calc R U P B -1
C14 C 0.5075(11) 0.793(3) 0.9170(16) 0.019(3) Uani 0.465(3) 1 d D U P B -1
H14A H 0.513008 0.806508 0.967659 0.023 Uiso 0.465(3) 1 calc R U P B -1
H14B H 0.484170 0.875251 0.882878 0.023 Uiso 0.465(3) 1 calc R U P B -1
C15 C 0.5764(9) 0.779(3) 0.9341(11) 0.019(2) Uani 0.465(3) 1 d D U P B -1
H15A H 0.587620 0.679009 0.937416 0.022 Uiso 0.465(3) 1 calc R U P B -1
H15B H 0.610300 0.822384 0.986286 0.022 Uiso 0.465(3) 1 calc R U P B -1
C16 C 0.6512(8) 0.786(2) 0.8678(11) 0.019(2) Uani 0.465(3) 1 d D U P B -1
H16A H 0.689782 0.848898 0.900049 0.022 Uiso 0.465(3) 1 calc R U P B -1
H16B H 0.662870 0.695230 0.896136 0.022 Uiso 0.465(3) 1 calc R U P B -1
C17 C 0.6375(9) 0.763(2) 0.7864(12) 0.019(2) Uani 0.465(3) 1 d D U P B -1
H17A H 0.678142 0.727212 0.793839 0.022 Uiso 0.465(3) 1 calc R U P B -1
H17B H 0.624956 0.852064 0.757048 0.022 Uiso 0.465(3) 1 calc R U P B -1
C18 C 0.5370(11) 0.680(3) 0.6268(11) 0.019(4) Uani 0.465(3) 1 d D U P B -1
H18A H 0.575464 0.710022 0.627887 0.023 Uiso 0.465(3) 1 calc R U P B -1
H18B H 0.519482 0.593453 0.594451 0.023 Uiso 0.465(3) 1 calc R U P B -1
C19 C 0.4838(11) 0.790(3) 0.5827(17) 0.022(4) Uani 0.465(3) 1 d D U P B -1
H19A H 0.476379 0.807818 0.531180 0.027 Uiso 0.465(3) 1 calc R U P B -1
H19B H 0.501303 0.877982 0.613901 0.027 Uiso 0.465(3) 1 calc R U P B -1
C20 C 0.4162(9) 0.760(2) 0.5657(11) 0.019(3) Uani 0.465(3) 1 d D U P B -1
H20A H 0.410801 0.658603 0.568890 0.023 Uiso 0.465(3) 1 calc R U P B -1
H20B H 0.379745 0.792852 0.511676 0.023 Uiso 0.465(3) 1 calc R U P B -1
S11A S 0.442(2) 0.853(8) 0.631(3) 0.0165(5) Uani 0.035(3) 1 d D U P B -2
S12A S 0.4099(19) 0.638(6) 0.729(3) 0.0165(5) Uani 0.035(3) 1 d D U P B -2
S13A S 0.553(2) 0.861(8) 0.867(3) 0.0165(5) Uani 0.035(3) 1 d D U P B -2
S14A S 0.5909(19) 0.625(6) 0.780(3) 0.0165(5) Uani 0.035(3) 1 d D U P B -2
C11A C 0.377(3) 0.716(13) 0.5760(17) 0.018(4) Uani 0.035(3) 1 d D U P B -2
H11C H 0.339707 0.752800 0.523510 0.022 Uiso 0.035(3) 1 calc R U P B -2
H11D H 0.396107 0.635161 0.566625 0.022 Uiso 0.035(3) 1 calc R U P B -2
C12A C 0.349(2) 0.666(12) 0.621(3) 0.018(4) Uani 0.035(3) 1 d D U P B -2
H12C H 0.325406 0.577365 0.596374 0.021 Uiso 0.035(3) 1 calc R U P B -2
H12D H 0.316365 0.735367 0.612211 0.021 Uiso 0.035(3) 1 calc R U P B -2
C13A C 0.386(3) 0.742(13) 0.774(5) 0.018(5) Uani 0.035(3) 1 d D U P B -2
H13C H 0.345485 0.792186 0.730483 0.022 Uiso 0.035(3) 1 calc R U P B -2
H13D H 0.370428 0.677841 0.797596 0.022 Uiso 0.035(3) 1 calc R U P B -2
C14A C 0.430(3) 0.849(13) 0.837(6) 0.020(6) Uani 0.035(3) 1 d D U P B -2
H14C H 0.410591 0.870337 0.866399 0.023 Uiso 0.035(3) 1 calc R U P B -2
H14D H 0.427409 0.936147 0.810003 0.023 Uiso 0.035(3) 1 calc R U P B -2
C15A C 0.503(3) 0.811(16) 0.898(3) 0.019(5) Uani 0.035(3) 1 d D U P B -2
H15C H 0.506665 0.709276 0.907548 0.022 Uiso 0.035(3) 1 calc R U P B -2
H15D H 0.519952 0.858114 0.949301 0.022 Uiso 0.035(3) 1 calc R U P B -2
C16A C 0.627(2) 0.745(13) 0.9248(17) 0.018(4) Uani 0.035(3) 1 d D U P B -2
H16C H 0.661938 0.792152 0.975326 0.021 Uiso 0.035(3) 1 calc R U P B -2
H16D H 0.614468 0.658078 0.938185 0.021 Uiso 0.035(3) 1 calc R U P B -2
C17A C 0.6547(13) 0.710(12) 0.878(3) 0.018(4) Uani 0.035(3) 1 d D U P B -2
H17C H 0.693357 0.647193 0.910276 0.022 Uiso 0.035(3) 1 calc R U P B -2
H17D H 0.670462 0.797184 0.868456 0.022 Uiso 0.035(3) 1 calc R U P B -2
C18A C 0.608(3) 0.703(12) 0.715(4) 0.019(4) Uani 0.035(3) 1 d D U P B -2
H18C H 0.655709 0.724145 0.747018 0.022 Uiso 0.035(3) 1 calc R U P B -2
H18D H 0.597541 0.633545 0.674506 0.022 Uiso 0.035(3) 1 calc R U P B -2
C19A C 0.569(3) 0.836(12) 0.673(5) 0.020(6) Uani 0.035(3) 1 d D U P B -2
H19C H 0.592877 0.885863 0.654324 0.024 Uiso 0.035(3) 1 calc R U P B -2
H19D H 0.569993 0.897576 0.711269 0.024 Uiso 0.035(3) 1 calc R U P B -2
C20A C 0.497(3) 0.813(16) 0.601(3) 0.019(5) Uani 0.035(3) 1 d D U P B -2
H20C H 0.490568 0.714603 0.582961 0.023 Uiso 0.035(3) 1 calc R U P B -2
H20D H 0.485816 0.873949 0.556333 0.023 Uiso 0.035(3) 1 calc R U P B -2
P1 P 0.31474(14) 0.5315(2) 0.37467(15) 0.0213(5) Uani 1 1 d . U . . .
F1 F 0.3928(3) 0.5396(7) 0.4408(4) 0.0320(14) Uani 1 1 d . U . . .
F2 F 0.3167(4) 0.3661(6) 0.3879(4) 0.0397(16) Uani 1 1 d . U . . .
F3 F 0.3278(3) 0.5065(8) 0.3083(4) 0.0360(15) Uani 1 1 d . U . . .
F4 F 0.3016(3) 0.5535(8) 0.4411(4) 0.0335(14) Uani 1 1 d . U . . .
F5 F 0.3122(4) 0.6962(6) 0.3615(4) 0.0386(16) Uani 1 1 d . U . . .
F6 F 0.2369(3) 0.5224(7) 0.3082(4) 0.0320(14) Uani 1 1 d . U . . .
Cl1 Cl 0.28544(15) 1.0162(3) 0.4349(2) 0.0384(7) Uani 1 1 d . U . . .
Cl2 Cl 0.38699(15) 1.0366(3) 0.40773(19) 0.0341(6) Uani 1 1 d . U . . .
C31 C 0.3019(5) 1.0285(10) 0.3625(5) 0.0198(18) Uani 1 1 d . U . . .
H31A H 0.282859 0.946207 0.326886 0.024 Uiso 1 1 calc R U . . .
H31B H 0.280128 1.112944 0.329564 0.024 Uiso 1 1 calc R U . . .

loop_
_atom_site_aniso_label
_atom_site_aniso_U_11
_atom_site_aniso_U_22
_atom_site_aniso_U_33
_atom_site_aniso_U_23
_atom_site_aniso_U_13
_atom_site_aniso_U_12
Cu1 0.0177(9) 0.0188(8) 0.0151(7) 0.000 0.0078(8) 0.000
S1 0.0224(13) 0.0157(9) 0.0254(10) -0.006(3) 0.0118(10) 0.001(2)
S2 0.0224(13) 0.0157(9) 0.0254(10) -0.006(3) 0.0118(10) 0.001(2)
S3 0.0224(13) 0.0157(9) 0.0254(10) -0.006(3) 0.0118(10) 0.001(2)
S4 0.0224(13) 0.0157(9) 0.0254(10) -0.006(3) 0.0118(10) 0.001(2)
C1 0.028(5) 0.016(5) 0.023(5) -0.009(4) 0.012(4) 0.003(4)
C2 0.028(5) 0.016(5) 0.023(5) -0.009(4) 0.012(4) 0.003(4)
C3 0.019(6) 0.019(7) 0.023(6) -0.011(6) 0.010(5) -0.005(6)
C4 0.012(6) 0.020(7) 0.023(6) -0.013(6) 0.013(5) -0.003(6)
C5 0.017(6) 0.016(7) 0.024(6) -0.014(5) 0.014(5) -0.008(6)
C6 0.026(6) 0.013(7) 0.021(6) -0.002(6) 0.018(5) -0.003(6)
C7 0.032(6) 0.014(7) 0.022(6) -0.003(6) 0.008(5) 0.001(6)
C8 0.024(7) 0.017(7) 0.030(7) -0.011(6) 0.004(5) -0.006(6)
C9 0.021(8) 0.016(7) 0.028(7) -0.011(7) 0.002(6) -0.006(7)
C10 0.026(7) 0.014(7) 0.030(6) -0.009(6) 0.005(6) -0.003(6)
Cu2 0.0160(9) 0.0162(7) 0.0165(7) 0.000 0.0082(8) 0.000
S11 0.0161(12) 0.0120(9) 0.0225(10) 0.007(2) 0.0120(9) 0.0045(19)
S12 0.0161(12) 0.0120(9) 0.0225(10) 0.007(2) 0.0120(9) 0.0045(19)
S13 0.0161(12) 0.0120(9) 0.0225(10) 0.007(2) 0.0120(9) 0.0045(19)
S14 0.0161(12) 0.0120(9) 0.0225(10) 0.007(2) 0.0120(9) 0.0045(19)
C11 0.017(4) 0.012(5) 0.026(4) 0.012(4) 0.011(4) 0.003(4)
C12 0.018(4) 0.012(5) 0.024(4) 0.010(4) 0.011(4) 0.005(4)
C13 0.021(5) 0.017(6) 0.026(5) 0.009(5) 0.013(4) 0.003(5)
C14 0.019(5) 0.018(5) 0.025(5) 0.008(5) 0.016(4) 0.004(5)
C15 0.017(3) 0.013(3) 0.025(3) 0.006(3) 0.012(2) 0.008(3)
C16 0.017(3) 0.013(3) 0.025(3) 0.006(3) 0.012(2) 0.008(3)
C17 0.017(3) 0.013(3) 0.025(3) 0.006(3) 0.012(2) 0.008(3)
C18 0.022(5) 0.012(5) 0.023(5) 0.010(5) 0.013(4) 0.001(5)
C19 0.024(5) 0.014(5) 0.024(5) 0.007(5) 0.011(4) 0.003(5)
C20 0.023(4) 0.010(5) 0.019(4) 0.006(4) 0.010(4) 0.002(4)
S11A 0.0161(12) 0.0120(9) 0.0225(10) 0.007(2) 0.0120(9) 0.0045(19)
S12A 0.0161(12) 0.0120(9) 0.0225(10) 0.007(2) 0.0120(9) 0.0045(19)
S13A 0.0161(12) 0.0120(9) 0.0225(10) 0.007(2) 0.0120(9) 0.0045(19)
S14A 0.0161(12) 0.0120(9) 0.0225(10) 0.007(2) 0.0120(9) 0.0045(19)
C11A 0.018(5) 0.012(5) 0.023(5) 0.008(5) 0.011(4) 0.004(5)
C12A 0.017(6) 0.012(6) 0.024(5) 0.009(6) 0.011(5) 0.004(6)
C13A 0.017(5) 0.013(6) 0.024(5) 0.008(6) 0.012(5) 0.005(6)
C14A 0.019(6) 0.016(6) 0.025(6) 0.008(6) 0.013(6) 0.004(6)
C15A 0.018(5) 0.015(6) 0.024(5) 0.007(5) 0.013(5) 0.005(5)
C16A 0.017(5) 0.013(5) 0.024(5) 0.006(5) 0.012(4) 0.006(5)
C17A 0.017(5) 0.013(6) 0.024(5) 0.006(6) 0.012(5) 0.006(6)
C18A 0.019(5) 0.013(5) 0.024(5) 0.008(5) 0.012(5) 0.004(5)
C19A 0.021(6) 0.013(6) 0.024(6) 0.008(6) 0.012(6) 0.003(6)
C20A 0.021(5) 0.012(6) 0.023(5) 0.008(5) 0.012(5) 0.003(5)
P1 0.0229(13) 0.0144(10) 0.0241(11) 0.0000(9) 0.0125(11) 0.0021(10)
F1 0.022(3) 0.031(3) 0.028(3) -0.001(3) 0.006(3) 0.005(3)
F2 0.047(4) 0.014(3) 0.048(4) 0.003(2) 0.022(3) 0.001(3)
F3 0.030(3) 0.053(4) 0.028(3) 0.002(3) 0.019(3) 0.007(3)
F4 0.032(3) 0.043(4) 0.033(3) -0.001(3) 0.024(3) 0.003(3)
F5 0.039(4) 0.017(3) 0.043(4) 0.005(3) 0.015(3) 0.002(3)
F6 0.022(3) 0.032(3) 0.031(3) 0.001(3) 0.010(2) 0.001(2)
Cl1 0.0349(15) 0.0402(16) 0.0427(16) 0.0052(13) 0.0245(14) 0.0096(13)
Cl2 0.0329(14) 0.0259(13) 0.0501(17) -0.0012(12) 0.0282(13) 0.0007(11)
C31 0.026(5) 0.017(4) 0.015(4) -0.002(3) 0.011(4) 0.004(4)

loop_
_atom_type_symbol
_atom_type_description
_atom_type_scat_dispersion_real
_atom_type_scat_dispersion_imag
_atom_type_scat_source
C C 0.0033 0.0016 'International Tables Vol C Tables 4.2.6.8 and 6.1.1.4'
H H 0.0000 0.0000 'International Tables Vol C Tables 4.2.6.8 and 6.1.1.4'
F F 0.0171 0.0103 'International Tables Vol C Tables 4.2.6.8 and 6.1.1.4'
P P 0.1023 0.0942 'International Tables Vol C Tables 4.2.6.8 and 6.1.1.4'
S S 0.1246 0.1234 'International Tables Vol C Tables 4.2.6.8 and 6.1.1.4'
Cl Cl 0.1484 0.1585 'International Tables Vol C Tables 4.2.6.8 and 6.1.1.4'
Cu Cu 0.3201 1.2651 'International Tables Vol C Tables 4.2.6.8 and 6.1.1.4'

loop_
_geom_angle_atom_site_label_1
_geom_angle_atom_site_label_2
_geom_angle_atom_site_label_3
_geom_angle
_geom_angle_site_symmetry_1
_geom_angle_site_symmetry_3
_geom_angle_publ_flag
S1 Cu1 S3 126.61(16) . . ?
S1 Cu1 S2 95.1(4) . . ?
S3 Cu1 S2 107.7(4) . . ?
S1 Cu1 S4 114.3(5) . . ?
S3 Cu1 S4 94.0(4) . . ?
S2 Cu1 S4 121.48(15) . . ?
C10 S1 C1 99.8(12) . . ?
C10 S1 Cu1 98.6(8) . . ?
C1 S1 Cu1 97.0(8) . . ?
C3 S2 C2 105.1(11) . . ?
C3 S2 Cu1 109.0(8) . . ?
C2 S2 Cu1 97.4(7) . . ?
C5 S3 C6 103.6(11) . . ?
C5 S3 Cu1 100.6(8) . . ?
C6 S3 Cu1 98.5(7) . . ?
C8 S4 C7 100.9(12) . . ?
C8 S4 Cu1 105.2(7) . . ?
C7 S4 Cu1 95.0(7) . . ?
C2 C1 S1 108.0(13) . . ?
C2 C1 H1A 110.1 . . ?
S1 C1 H1A 110.1 . . ?
C2 C1 H1AB 110.1 . . ?
S1 C1 H1AB 110.1 . . ?
H1A C1 H1AB 108.4 . . ?
C1 C2 S2 110.2(12) . . ?
C1 C2 H2A 109.6 . . ?
S2 C2 H2A 109.6 . . ?
C1 C2 H2AB 109.6 . . ?
S2 C2 H2AB 109.6 . . ?
H2A C2 H2AB 108.1 . . ?
C4 C3 S2 122.5(14) . . ?
C4 C3 H3A 106.7 . . ?
S2 C3 H3A 106.7 . . ?
C4 C3 H3AB 106.7 . . ?
S2 C3 H3AB 106.7 . . ?
H3A C3 H3AB 106.6 . . ?
C3 C4 C5 115.9(15) . . ?
C3 C4 H4A 108.3 . . ?
C5 C4 H4A 108.3 . . ?
C3 C4 H4AB 108.3 . . ?
C5 C4 H4AB 108.3 . . ?
H4A C4 H4AB 107.4 . . ?
C4 C5 S3 108.3(13) . . ?
C4 C5 H5A 110.0 . . ?
S3 C5 H5A 110.0 . . ?
C4 C5 H5AB 110.0 . . ?
S3 C5 H5AB 110.0 . . ?
H5A C5 H5AB 108.4 . . ?
C7 C6 S3 110.0(11) . . ?
C7 C6 H6A 109.7 . . ?
S3 C6 H6A 109.7 . . ?
C7 C6 H6AB 109.7 . . ?
S3 C6 H6AB 109.7 . . ?
H6A C6 H6AB 108.2 . . ?
C6 C7 S4 105.8(11) . . ?
C6 C7 H7A 110.6 . . ?
S4 C7 H7A 110.6 . . ?
C6 C7 H7AB 110.6 . . ?
S4 C7 H7AB 110.6 . . ?
H7A C7 H7AB 108.7 . . ?
C9 C8 S4 115.2(14) . . ?
C9 C8 H8A 108.5 . . ?
S4 C8 H8A 108.5 . . ?
C9 C8 H8AB 108.5 . . ?
S4 C8 H8AB 108.5 . . ?
H8A C8 H8AB 107.5 . . ?
C8 C9 C10 113.3(18) . . ?
C8 C9 H9A 108.9 . . ?
C10 C9 H9A 108.9 . . ?
C8 C9 H9AB 108.9 . . ?
C10 C9 H9AB 108.9 . . ?
H9A C9 H9AB 107.7 . . ?
C9 C10 S1 108.9(15) . . ?
C9 C10 H10A 109.9 . . ?
S1 C10 H10A 109.9 . . ?
C9 C10 H10B 109.9 . . ?
S1 C10 H10B 109.9 . . ?
H10A C10 H10B 108.3 . . ?
S12A Cu2 S14A 124.2(12) . . ?
S13 Cu2 S14 97.0(3) . . ?
S13 Cu2 S11 120.06(16) . . ?
S14 Cu2 S11 114.1(4) . . ?
S12A Cu2 S11A 94.3(9) . . ?
S14A Cu2 S11A 115.3(12) . . ?
S12A Cu2 S13A 108.4(13) . . ?
S14A Cu2 S13A 95.5(9) . . ?
S11A Cu2 S13A 121.3(12) . . ?
S13 Cu2 S12 108.3(5) . . ?
S14 Cu2 S12 124.39(14) . . ?
S11 Cu2 S12 94.8(3) . . ?
C11 S11 C20 100.0(10) . . ?
C11 S11 Cu2 97.2(6) . . ?
C20 S11 Cu2 96.8(7) . . ?
C13 S12 C12 104.5(12) . . ?
C13 S12 Cu2 109.3(8) . . ?
C12 S12 Cu2 96.8(7) . . ?
C15 S13 C16 106.2(10) . . ?
C15 S13 Cu2 101.2(8) . . ?
C16 S13 Cu2 97.1(6) . . ?
C18 S14 C17 101.0(11) . . ?
C18 S14 Cu2 105.4(8) . . ?
C17 S14 Cu2 94.8(7) . . ?
C12 C11 S11 110.6(12) . . ?
C12 C11 H11A 109.5 . . ?
S11 C11 H11A 109.5 . . ?
C12 C11 H11B 109.5 . . ?
S11 C11 H11B 109.5 . . ?
H11A C11 H11B 108.1 . . ?
C11 C12 S12 108.7(12) . . ?
C11 C12 H12A 110.0 . . ?
S12 C12 H12A 110.0 . . ?
C11 C12 H12B 110.0 . . ?
S12 C12 H12B 110.0 . . ?
H12A C12 H12B 108.3 . . ?
C14 C13 S12 119.9(14) . . ?
C14 C13 H13A 107.3 . . ?
S12 C13 H13A 107.3 . . ?
C14 C13 H13B 107.3 . . ?
S12 C13 H13B 107.3 . . ?
H13A C13 H13B 106.9 . . ?
C13 C14 C15 110.8(16) . . ?
C13 C14 H14A 109.5 . . ?
C15 C14 H14A 109.5 . . ?
C13 C14 H14B 109.5 . . ?
C15 C14 H14B 109.5 . . ?
H14A C14 H14B 108.1 . . ?
C14 C15 S13 112.0(14) . . ?
C14 C15 H15A 109.2 . . ?
S13 C15 H15A 109.2 . . ?
C14 C15 H15B 109.2 . . ?
S13 C15 H15B 109.2 . . ?
H15A C15 H15B 107.9 . . ?
C17 C16 S13 112.2(12) . . ?
C17 C16 H16A 109.2 . . ?
S13 C16 H16A 109.2 . . ?
C17 C16 H16B 109.2 . . ?
S13 C16 H16B 109.2 . . ?
H16A C16 H16B 107.9 . . ?
C16 C17 S14 109.2(13) . . ?
C16 C17 H17A 109.8 . . ?
S14 C17 H17A 109.8 . . ?
C16 C17 H17B 109.8 . . ?
S14 C17 H17B 109.8 . . ?
H17A C17 H17B 108.3 . . ?
C19 C18 S14 119.7(15) . . ?
C19 C18 H18A 107.4 . . ?
S14 C18 H18A 107.4 . . ?
C19 C18 H18B 107.4 . . ?
S14 C18 H18B 107.4 . . ?
H18A C18 H18B 106.9 . . ?
C18 C19 C20 117.2(17) . . ?
C18 C19 H19A 108.0 . . ?
C20 C19 H19A 108.0 . . ?
C18 C19 H19B 108.0 . . ?
C20 C19 H19B 108.0 . . ?
H19A C19 H19B 107.2 . . ?
C19 C20 S11 107.3(15) . . ?
C19 C20 H20A 110.2 . . ?
S11 C20 H20A 110.2 . . ?
C19 C20 H20B 110.2 . . ?
S11 C20 H20B 110.2 . . ?
H20A C20 H20B 108.5 . . ?
C11A S11A C20A 101.0(19) . . ?
C11A S11A Cu2 95.6(14) . . ?
C20A S11A Cu2 98.3(14) . . ?
C13A S12A C12A 107(2) . . ?
C13A S12A Cu2 106.1(15) . . ?
C12A S12A Cu2 99.9(11) . . ?
C15A S13A C16A 104(2) . . ?
C15A S13A Cu2 99.5(16) . . ?
C16A S13A Cu2 97.2(13) . . ?
C18A S14A C17A 102(2) . . ?
C18A S14A Cu2 103.2(13) . . ?
C17A S14A Cu2 98.8(12) . . ?
C12A C11A S11A 113(2) . . ?
C12A C11A H11C 109.1 . . ?
S11A C11A H11C 109.1 . . ?
C12A C11A H11D 109.1 . . ?
S11A C11A H11D 109.1 . . ?
H11C C11A H11D 107.8 . . ?
C11A C12A S12A 117.2(19) . . ?
C11A C12A H12C 108.0 . . ?
S12A C12A H12C 108.0 . . ?
C11A C12A H12D 108.0 . . ?
S12A C12A H12D 108.0 . . ?
H12C C12A H12D 107.2 . . ?
C14A C13A S12A 124(2) . . ?
C14A C13A H13C 106.3 . . ?
S12A C13A H13C 106.2 . . ?
C14A C13A H13D 106.2 . . ?
S12A C13A H13D 106.2 . . ?
H13C C13A H13D 106.4 . . ?
C13A C14A C15A 117(3) . . ?
C13A C14A H14C 108.0 . . ?
C15A C14A H14C 108.0 . . ?
C13A C14A H14D 108.0 . . ?
C15A C14A H14D 108.0 . . ?
H14C C14A H14D 107.3 . . ?
C14A C15A S13A 113(2) . . ?
C14A C15A H15C 109.1 . . ?
S13A C15A H15C 109.1 . . ?
C14A C15A H15D 109.1 . . ?
S13A C15A H15D 109.1 . . ?
H15C C15A H15D 107.8 . . ?
C17A C16A S13A 111(2) . . ?
C17A C16A H16C 109.4 . . ?
S13A C16A H16C 109.4 . . ?
C17A C16A H16D 109.4 . . ?
S13A C16A H16D 109.4 . . ?
H16C C16A H16D 108.0 . . ?
C16A C17A S14A 112(2) . . ?
C16A C17A H17C 109.2 . . ?
S14A C17A H17C 109.2 . . ?
C16A C17A H17D 109.2 . . ?
S14A C17A H17D 109.2 . . ?
H17C C17A H17D 107.9 . . ?
C19A C18A S14A 116(2) . . ?
C19A C18A H18C 108.2 . . ?
S14A C18A H18C 108.2 . . ?
C19A C18A H18D 108.2 . . ?
S14A C18A H18D 108.2 . . ?
H18C C18A H18D 107.3 . . ?
C18A C19A C20A 114(3) . . ?
C18A C19A H19C 108.6 . . ?
C20A C19A H19C 108.6 . . ?
C18A C19A H19D 108.6 . . ?
C20A C19A H19D 108.6 . . ?
H19C C19A H19D 107.6 . . ?
C19A C20A S11A 109(2) . . ?
C19A C20A H20C 109.9 . . ?
S11A C20A H20C 109.9 . . ?
C19A C20A H20D 109.9 . . ?
S11A C20A H20D 109.9 . . ?
H20C C20A H20D 108.3 . . ?
F6 P1 F1 179.4(4) . . ?
F6 P1 F5 90.1(4) . . ?
F1 P1 F5 90.2(4) . . ?
F6 P1 F2 89.6(4) . . ?
F1 P1 F2 90.1(4) . . ?
F5 P1 F2 179.5(5) . . ?
F6 P1 F4 89.5(4) . . ?
F1 P1 F4 91.0(3) . . ?
F5 P1 F4 90.7(4) . . ?
F2 P1 F4 89.0(4) . . ?
F6 P1 F3 90.5(3) . . ?
F1 P1 F3 89.0(4) . . ?
F5 P1 F3 90.4(4) . . ?
F2 P1 F3 89.9(4) . . ?
F4 P1 F3 178.9(4) . . ?
Cl2 C31 Cl1 111.3(5) . . ?
Cl2 C31 H31A 109.4 . . ?
Cl1 C31 H31A 109.4 . . ?
Cl2 C31 H31B 109.4 . . ?
Cl1 C31 H31B 109.4 . . ?
H31A C31 H31B 108.0 . . ?

loop_
_geom_bond_atom_site_label_1
_geom_bond_atom_site_label_2
_geom_bond_distance
_geom_bond_site_symmetry_2
_geom_bond_publ_flag
Cu1 S1 2.263(13) . ?
Cu1 S3 2.269(14) . ?
Cu1 S2 2.270(12) . ?
Cu1 S4 2.284(11) . ?
S1 C10 1.86(2) . ?
S1 C1 1.87(2) . ?
S2 C3 1.723(17) . ?
S2 C2 1.859(18) . ?
S3 C5 1.80(2) . ?
S3 C6 1.852(17) . ?
S4 C8 1.812(18) . ?
S4 C7 1.88(2) . ?
C1 C2 1.538(14) . ?
C1 H1A 0.9900 . ?
C1 H1AB 0.9900 . ?
C2 H2A 0.9900 . ?
C2 H2AB 0.9900 . ?
C3 C4 1.519(14) . ?
C3 H3A 0.9900 . ?
C3 H3AB 0.9900 . ?
C4 C5 1.543(13) . ?
C4 H4A 0.9900 . ?
C4 H4AB 0.9900 . ?
C5 H5A 0.9900 . ?
C5 H5AB 0.9900 . ?
C6 C7 1.542(14) . ?
C6 H6A 0.9900 . ?
C6 H6AB 0.9900 . ?
C7 H7A 0.9900 . ?
C7 H7AB 0.9900 . ?
C8 C9 1.528(14) . ?
C8 H8A 0.9900 . ?
C8 H8AB 0.9900 . ?
C9 C10 1.537(15) . ?
C9 H9A 0.9900 . ?
C9 H9AB 0.9900 . ?
C10 H10A 0.9900 . ?
C10 H10B 0.9900 . ?
Cu2 S13 2.244(10) . ?
Cu2 S12A 2.25(2) . ?
Cu2 S14A 2.26(2) . ?
Cu2 S14 2.262(13) . ?
Cu2 S11 2.263(9) . ?
Cu2 S11A 2.27(2) . ?
Cu2 S13A 2.27(2) . ?
Cu2 S12 2.280(13) . ?
S11 C11 1.851(18) . ?
S11 C20 1.875(19) . ?
S12 C13 1.727(18) . ?
S12 C12 1.839(18) . ?
S13 C15 1.794(19) . ?
S13 C16 1.845(17) . ?
S14 C18 1.819(18) . ?
S14 C17 1.87(2) . ?
C11 C12 1.533(14) . ?
C11 H11A 0.9900 . ?
C11 H11B 0.9900 . ?
C12 H12A 0.9900 . ?
C12 H12B 0.9900 . ?
C13 C14 1.526(14) . ?
C13 H13A 0.9900 . ?
C13 H13B 0.9900 . ?
C14 C15 1.541(14) . ?
C14 H14A 0.9900 . ?
C14 H14B 0.9900 . ?
C15 H15A 0.9900 . ?
C15 H15B 0.9900 . ?
C16 C17 1.536(14) . ?
C16 H16A 0.9900 . ?
C16 H16B 0.9900 . ?
C17 H17A 0.9900 . ?
C17 H17B 0.9900 . ?
C18 C19 1.512(14) . ?
C18 H18A 0.9900 . ?
C18 H18B 0.9900 . ?
C19 C20 1.532(14) . ?
C19 H19A 0.9900 . ?
C19 H19B 0.9900 . ?
C20 H20A 0.9900 . ?
C20 H20B 0.9900 . ?
S11A C11A 1.86(2) . ?
S11A C20A 1.87(2) . ?
S12A C13A 1.71(2) . ?
S12A C12A 1.85(2) . ?
S13A C15A 1.80(3) . ?
S13A C16A 1.85(2) . ?
S14A C18A 1.80(2) . ?
S14A C17A 1.87(2) . ?
C11A C12A 1.521(16) . ?
C11A H11C 0.9900 . ?
C11A H11D 0.9900 . ?
C12A H12C 0.9900 . ?
C12A H12D 0.9900 . ?
C13A C14A 1.515(16) . ?
C13A H13C 0.9900 . ?
C13A H13D 0.9900 . ?
C14A C15A 1.529(17) . ?
C14A H14C 0.9900 . ?
C14A H14D 0.9900 . ?
C15A H15C 0.9900 . ?
C15A H15D 0.9900 . ?
C16A C17A 1.529(17) . ?
C16A H16C 0.9900 . ?
C16A H16D 0.9900 . ?
C17A H17C 0.9900 . ?
C17A H17D 0.9900 . ?
C18A C19A 1.522(16) . ?
C18A H18C 0.9900 . ?
C18A H18D 0.9900 . ?
C19A C20A 1.533(17) . ?
C19A H19C 0.9900 . ?
C19A H19D 0.9900 . ?
C20A H20C 0.9900 . ?
C20A H20D 0.9900 . ?
P1 F6 1.585(7) . ?
P1 F1 1.587(7) . ?
P1 F5 1.597(6) . ?
P1 F2 1.605(6) . ?
P1 F4 1.616(7) . ?
P1 F3 1.617(7) . ?
Cl1 C31 1.788(10) . ?
Cl2 C31 1.740(11) . ?
C31 H31A 0.9900 . ?
C31 H31B 0.9900 . ?
